data_7251749
loop_
_publ_author_name
'Shi, Junhao'
'Liao, Sicheng'
'Huang, Shiliang'
'Jiang, Tianyu'
'Wang, Kangcai'
'Zhang, Wenquan'

_publ_section_title
;
 Synthesis and structural characterization of the <i>Z</i>-isomer of
 1,2-bis(tetrazol-5-yl)ethylene (H<sub>2</sub>bte) <i>via</i> photoinduced
 isomerization.
;
_journal_issue 3
_journal_name_full 'RSC advances'
_journal_page_first 2724
_journal_page_last 2731
_journal_paper_doi 10.1039/d5ra09255h
_journal_volume 16
_journal_year 2026
_chemical_formula_moiety 'C4 H4 N8'
_chemical_formula_sum 'C4 H4 N8'
_chemical_formula_weight 164.15
_space_group_crystal_system monoclinic
_space_group_IT_number 14
_space_group_name_Hall '-P 2yn'
_space_group_name_H-M_alt 'P 1 21/n 1'
_atom_sites_solution_hydrogens geom
_audit_creation_method SHELXL-2018/3
_audit_update_record
;
2025-07-19 deposited with the CCDC.	2025-12-18 downloaded from the CCDC.
;
_cell_angle_alpha 90
_cell_angle_beta 90.1640(10)
_cell_angle_gamma 90
_cell_formula_units_Z 12
_cell_length_a 3.79830(10)
_cell_length_b 20.4558(2)
_cell_length_c 25.5993(4)
_cell_measurement_reflns_used 6596
_cell_measurement_temperature 297.6(3)
_cell_measurement_theta_max 76.1980
_cell_measurement_theta_min 4.0690
_cell_volume 1988.99(6)
_computing_cell_refinement 'CrysAlisPro 1.171.40.84a (Rigaku OD, 2020)'
_computing_data_collection 'CrysAlisPro 1.171.40.84a (Rigaku OD, 2020)'
_computing_data_reduction 'CrysAlisPro 1.171.40.84a (Rigaku OD, 2020)'
_computing_molecular_graphics Olex2
_computing_structure_refinement 'SHELXL-2018/3 (Sheldrick, 2018)'
_computing_structure_solution shelxs
_diffrn_ambient_temperature 297.6(3)
_diffrn_measured_fraction_theta_full 0.989
_diffrn_measured_fraction_theta_max 0.985
_diffrn_measurement_device_type 'XtaLAB Synergy, Dualflex, HyPix'
_diffrn_radiation_type CuK\a
_diffrn_radiation_wavelength 1.54178
_diffrn_reflns_av_R_equivalents 0.0617
_diffrn_reflns_av_unetI/netI 0.0528
_diffrn_reflns_Laue_measured_fraction_full 0.989
_diffrn_reflns_Laue_measured_fraction_max 0.985
_diffrn_reflns_limit_h_max 4
_diffrn_reflns_limit_h_min -4
_diffrn_reflns_limit_k_max 16
_diffrn_reflns_limit_k_min -25
_diffrn_reflns_limit_l_max 31
_diffrn_reflns_limit_l_min -31
_diffrn_reflns_number 14575
_diffrn_reflns_point_group_measured_fraction_full 0.989
_diffrn_reflns_point_group_measured_fraction_max 0.985
_diffrn_reflns_theta_full 67.679
_diffrn_reflns_theta_max 74.479
_diffrn_reflns_theta_min 3.453
_diffrn_source 'micro-focus sealed X-ray tube'
_exptl_absorpt_coefficient_mu 1.054
_exptl_absorpt_correction_T_max 1.00000
_exptl_absorpt_correction_T_min 0.23944
_exptl_absorpt_correction_type multi-scan
_exptl_absorpt_process_details
;
CrysAlisPro 1.171.40.84a (Rigaku Oxford Diffraction, 2020)
Empirical absorption correction using spherical harmonics,
implemented in SCALE3 ABSPACK scaling algorithm.
;
_exptl_crystal_colour colorless
_exptl_crystal_density_diffrn 1.645
_exptl_crystal_description plate
_exptl_crystal_F_000 1008
_exptl_crystal_size_max 0.400
_exptl_crystal_size_mid 0.200
_exptl_crystal_size_min 0.100
_refine_diff_density_max 0.310
_refine_diff_density_min -0.449
_refine_diff_density_rms 0.096
_refine_ls_extinction_method none
_refine_ls_goodness_of_fit_ref 1.030
_refine_ls_hydrogen_treatment constr
_refine_ls_matrix_type full
_refine_ls_number_parameters 325
_refine_ls_number_reflns 4001
_refine_ls_number_restraints 0
_refine_ls_restrained_S_all 1.030
_refine_ls_R_factor_all 0.0754
_refine_ls_R_factor_gt 0.0538
_refine_ls_shift/su_max 0.001
_refine_ls_shift/su_mean 0.000
_refine_ls_structure_factor_coef Fsqd
_refine_ls_weighting_details 'w=1/[\s^2^(Fo^2^)+(0.1314P)^2^+1.3865P] where P=(Fo^2^+2Fc^2^)/3'
_refine_ls_weighting_scheme calc
_refine_ls_wR_factor_gt 0.1513
_refine_ls_wR_factor_ref 0.2073
_reflns_Friedel_coverage 0.000
_reflns_number_gt 3241
_reflns_number_total 4001
_reflns_threshold_expression 'I > 2\s(I)'
_cod_data_source_file d5ra09255h2.cif
_cod_data_source_block m
_cod_original_sg_symbol_H-M 'P 21/n'
_cod_database_code 7251749
_shelx_shelxl_version_number 2018/3
_shelx_space_group_comment
;
The symmetry employed for this shelxl refinement is uniquely defined
by the following loop, which should always be used as a source of
symmetry information in preference to the above space-group names.
They are only intended as comments.
;
_shelx_estimated_absorpt_t_min 0.678
_shelx_estimated_absorpt_t_max 0.902

loop_
_space_group_symop_operation_xyz
'x, y, z'
'-x+1/2, y+1/2, -z+1/2'
'-x, -y, -z'
'x-1/2, -y-1/2, z-1/2'

loop_
_atom_site_label
_atom_site_type_symbol
_atom_site_fract_x
_atom_site_fract_y
_atom_site_fract_z
_atom_site_U_iso_or_equiv
_atom_site_adp_type
_atom_site_occupancy
_atom_site_site_symmetry_order
_atom_site_calc_flag
_atom_site_refinement_flags_posn
_atom_site_refinement_flags_adp
_atom_site_refinement_flags_occupancy
_atom_site_disorder_assembly
_atom_site_disorder_group
N1 N 0.2581(6) 0.37417(10) 0.08689(9) 0.0367(5) Uani 1 1 d . . . . .
N2 N 0.0777(6) 0.37303(10) 0.04133(9) 0.0381(5) Uani 1 1 d . . . . .
N3 N 0.0555(6) 0.43110(10) 0.02093(9) 0.0378(5) Uani 1 1 d . . . . .
N4 N 0.2238(6) 0.47125(10) 0.05398(8) 0.0327(5) Uani 1 1 d . . . . .
H4 H 0.248987 0.512707 0.049832 0.039 Uiso 1 1 calc R U . . .
C1 C 0.3467(7) 0.43655(11) 0.09455(9) 0.0297(5) Uani 1 1 d . . . . .
C2 C 0.5414(7) 0.45873(13) 0.14000(10) 0.0344(6) Uani 1 1 d . . . . .
H2 H 0.617574 0.425492 0.162087 0.041 Uiso 1 1 calc R U . . .
C3 C 0.6296(7) 0.51882(12) 0.15544(10) 0.0345(6) Uani 1 1 d . . . . .
H3 H 0.748621 0.521522 0.187169 0.041 Uiso 1 1 calc R U . . .
C4 C 0.5640(7) 0.58068(12) 0.12915(10) 0.0329(5) Uani 1 1 d . . . . .
N5 N 0.4174(7) 0.59137(10) 0.08316(9) 0.0404(5) Uani 1 1 d . . . . .
N6 N 0.4188(8) 0.65731(11) 0.07519(10) 0.0492(6) Uani 1 1 d . . . . .
N7 N 0.5601(8) 0.68621(12) 0.11498(11) 0.0506(7) Uani 1 1 d . . . . .
N8 N 0.6507(7) 0.63900(11) 0.14919(9) 0.0410(6) Uani 1 1 d . . . . .
H8 H 0.748517 0.645317 0.179109 0.049 Uiso 1 1 calc R U . . .
N9 N 0.7394(7) 0.94497(12) 0.04812(9) 0.0413(6) Uani 1 1 d . . . . .
H9 H 0.657212 0.920920 0.023379 0.050 Uiso 1 1 calc R U . . .
N10 N 0.7410(8) 1.01080(12) 0.04853(10) 0.0499(7) Uani 1 1 d . . . . .
N11 N 0.8871(9) 1.02767(11) 0.09256(11) 0.0528(7) Uani 1 1 d . . . . .
N12 N 0.9772(7) 0.97413(11) 0.12069(10) 0.0440(6) Uani 1 1 d . . . . .
C5 C 0.8862(7) 0.92290(12) 0.09242(10) 0.0339(5) Uani 1 1 d . . . . .
C6 C 0.9279(8) 0.85410(13) 0.10468(12) 0.0417(6) Uani 1 1 d . . . . .
H6 H 0.845528 0.824753 0.079736 0.050 Uiso 1 1 calc R U . . .
C7 C 1.0713(8) 0.82785(13) 0.14774(12) 0.0426(7) Uani 1 1 d . . . . .
H7 H 1.070259 0.782391 0.148051 0.051 Uiso 1 1 calc R U . . .
C8 C 1.2266(7) 0.85679(12) 0.19362(11) 0.0355(6) Uani 1 1 d . . . . .
N13 N 1.2721(6) 0.91984(10) 0.20637(9) 0.0367(5) Uani 1 1 d . . . . .
H13 H 1.207218 0.952678 0.187708 0.044 Uiso 1 1 calc R U . . .
N14 N 1.4346(7) 0.92354(12) 0.25279(9) 0.0443(6) Uani 1 1 d . . . . .
N15 N 1.4859(8) 0.86388(13) 0.26803(10) 0.0508(7) Uani 1 1 d . . . . .
N16 N 1.3596(8) 0.82099(12) 0.23235(10) 0.0487(6) Uani 1 1 d . . . . .
N17 N 1.5084(7) 1.14799(11) 0.24981(9) 0.0404(5) Uani 1 1 d . . . . .
N18 N 1.3532(8) 1.08862(11) 0.25133(10) 0.0464(6) Uani 1 1 d . . . . .
N19 N 1.2734(7) 1.06923(11) 0.20467(10) 0.0455(6) Uani 1 1 d . . . . .
N20 N 1.3756(7) 1.11687(10) 0.17216(9) 0.0376(5) Uani 1 1 d . . . . .
H20 H 1.350896 1.116401 0.138761 0.045 Uiso 1 1 calc R U . . .
C9 C 1.5219(7) 1.16521(11) 0.19979(10) 0.0317(5) Uani 1 1 d . . . . .
C10 C 1.6749(8) 1.22671(12) 0.18242(11) 0.0371(6) Uani 1 1 d . . . . .
H10 H 1.753791 1.253541 0.209347 0.044 Uiso 1 1 calc R U . . .
C11 C 1.7217(7) 1.25120(11) 0.13506(10) 0.0355(6) Uani 1 1 d . . . . .
H11 H 1.824179 1.292459 0.133790 0.043 Uiso 1 1 calc R U . . .
C12 C 1.6343(7) 1.22227(11) 0.08471(10) 0.0329(5) Uani 1 1 d . . . . .
N21 N 1.4766(7) 1.16570(10) 0.07558(9) 0.0370(5) Uani 1 1 d . . . . .
N22 N 1.4620(8) 1.15948(11) 0.02279(9) 0.0448(6) Uani 1 1 d . . . . .
N23 N 1.6013(8) 1.20990(11) 0.00010(10) 0.0474(6) Uani 1 1 d . . . . .
N24 N 1.7084(7) 1.24968(10) 0.03851(9) 0.0398(5) Uani 1 1 d . . . . .
H24 H 1.808872 1.286960 0.034203 0.048 Uiso 1 1 calc R U . . .

loop_
_atom_site_aniso_label
_atom_site_aniso_U_11
_atom_site_aniso_U_22
_atom_site_aniso_U_33
_atom_site_aniso_U_23
_atom_site_aniso_U_13
_atom_site_aniso_U_12
N1 0.0494(13) 0.0236(10) 0.0371(12) 0.0027(8) -0.0064(9) -0.0003(9)
N2 0.0524(13) 0.0223(10) 0.0396(12) 0.0009(9) -0.0057(10) -0.0042(9)
N3 0.0534(13) 0.0230(10) 0.0370(12) 0.0009(8) -0.0078(10) -0.0026(9)
N4 0.0462(12) 0.0178(9) 0.0339(11) 0.0028(8) -0.0026(9) -0.0033(8)
C1 0.0400(12) 0.0197(11) 0.0296(12) 0.0022(9) -0.0026(9) 0.0010(9)
C2 0.0455(14) 0.0261(12) 0.0314(12) 0.0038(10) -0.0056(10) 0.0045(10)
C3 0.0432(14) 0.0289(13) 0.0314(12) 0.0003(9) -0.0078(10) 0.0020(10)
C4 0.0410(13) 0.0234(12) 0.0341(13) -0.0019(9) -0.0040(10) -0.0002(9)
N5 0.0592(14) 0.0231(10) 0.0387(12) 0.0027(9) -0.0117(10) -0.0030(9)
N6 0.0739(17) 0.0246(11) 0.0491(15) 0.0036(10) -0.0154(12) -0.0030(11)
N7 0.0758(18) 0.0253(12) 0.0505(15) 0.0000(10) -0.0113(13) -0.0013(11)
N8 0.0584(14) 0.0266(11) 0.0379(12) -0.0045(9) -0.0083(10) -0.0021(10)
N9 0.0595(14) 0.0301(11) 0.0343(12) -0.0035(9) -0.0099(10) -0.0004(10)
N10 0.0825(19) 0.0310(12) 0.0361(13) 0.0019(10) -0.0133(12) 0.0042(12)
N11 0.087(2) 0.0248(11) 0.0468(14) 0.0010(10) -0.0209(13) 0.0052(12)
N12 0.0681(16) 0.0238(11) 0.0400(13) -0.0032(9) -0.0190(11) 0.0023(10)
C5 0.0423(13) 0.0255(12) 0.0338(13) -0.0011(10) -0.0060(10) 0.0025(10)
C6 0.0591(17) 0.0234(12) 0.0425(15) -0.0079(10) -0.0059(12) -0.0012(11)
C7 0.0607(17) 0.0211(12) 0.0460(16) -0.0023(11) -0.0108(13) 0.0028(11)
C8 0.0445(14) 0.0230(12) 0.0389(14) 0.0026(10) -0.0029(11) 0.0024(10)
N13 0.0507(13) 0.0231(10) 0.0362(12) 0.0002(8) -0.0112(9) 0.0016(9)
N14 0.0600(15) 0.0356(12) 0.0373(13) 0.0014(10) -0.0171(11) 0.0048(11)
N15 0.0694(17) 0.0404(14) 0.0426(14) 0.0066(11) -0.0128(12) 0.0080(12)
N16 0.0696(17) 0.0309(12) 0.0457(14) 0.0072(10) -0.0081(12) 0.0083(11)
N17 0.0588(14) 0.0269(11) 0.0353(12) 0.0013(9) -0.0077(10) -0.0036(10)
N18 0.0703(17) 0.0298(12) 0.0389(13) 0.0065(9) -0.0096(11) -0.0066(11)
N19 0.0713(17) 0.0242(11) 0.0410(13) 0.0061(9) -0.0111(11) -0.0107(10)
N20 0.0613(14) 0.0207(10) 0.0309(11) 0.0023(8) -0.0082(10) -0.0070(9)
C9 0.0439(13) 0.0205(11) 0.0307(12) -0.0001(9) -0.0088(10) 0.0012(9)
C10 0.0559(15) 0.0181(11) 0.0371(13) -0.0028(10) -0.0111(11) -0.0055(10)
C11 0.0492(14) 0.0167(11) 0.0406(14) -0.0028(10) -0.0093(11) -0.0038(10)
C12 0.0456(14) 0.0178(11) 0.0351(13) 0.0006(9) -0.0066(10) 0.0015(9)
N21 0.0580(13) 0.0194(10) 0.0334(11) -0.0009(8) -0.0102(9) -0.0056(9)
N22 0.0739(17) 0.0241(11) 0.0363(12) -0.0016(9) -0.0088(11) -0.0050(11)
N23 0.0805(18) 0.0249(11) 0.0367(13) -0.0013(9) -0.0053(12) -0.0009(11)
N24 0.0619(15) 0.0187(10) 0.0387(12) 0.0006(8) -0.0017(10) -0.0042(9)

loop_
_atom_type_symbol
_atom_type_description
_atom_type_scat_dispersion_real
_atom_type_scat_dispersion_imag
_atom_type_scat_source
C C 0.0181 0.0091 'International Tables Vol C Tables 4.2.6.8 and 6.1.1.4'
H H 0.0000 0.0000 'International Tables Vol C Tables 4.2.6.8 and 6.1.1.4'
N N 0.0311 0.0180 'International Tables Vol C Tables 4.2.6.8 and 6.1.1.4'

loop_
_geom_angle_atom_site_label_1
_geom_angle_atom_site_label_2
_geom_angle_atom_site_label_3
_geom_angle
_geom_angle_site_symmetry_1
_geom_angle_site_symmetry_3
_geom_angle_publ_flag
C1 N1 N2 105.7(2) . . ?
N3 N2 N1 111.3(2) . . ?
N2 N3 N4 106.0(2) . . ?
N3 N4 C1 109.2(2) . . ?
N3 N4 H4 125.4 . . ?
C1 N4 H4 125.4 . . ?
N1 C1 N4 107.8(2) . . ?
N1 C1 C2 123.0(2) . . ?
N4 C1 C2 129.2(2) . . ?
C3 C2 C1 130.8(2) . . ?
C3 C2 H2 114.6 . . ?
C1 C2 H2 114.6 . . ?
C2 C3 C4 128.5(2) . . ?
C2 C3 H3 115.8 . . ?
C4 C3 H3 115.8 . . ?
N5 C4 N8 107.3(2) . . ?
N5 C4 C3 129.0(2) . . ?
N8 C4 C3 123.8(2) . . ?
C4 N5 N6 107.2(2) . . ?
N7 N6 N5 109.6(2) . . ?
N6 N7 N8 106.8(2) . . ?
C4 N8 N7 109.1(2) . . ?
C4 N8 H8 125.4 . . ?
N7 N8 H8 125.4 . . ?
C5 N9 N10 109.2(2) . . ?
C5 N9 H9 125.4 . . ?
N10 N9 H9 125.4 . . ?
N11 N10 N9 105.9(2) . . ?
N10 N11 N12 110.6(2) . . ?
C5 N12 N11 106.6(2) . . ?
N12 C5 N9 107.7(2) . . ?
N12 C5 C6 128.6(2) . . ?
N9 C5 C6 123.7(2) . . ?
C7 C6 C5 127.6(3) . . ?
C7 C6 H6 116.2 . . ?
C5 C6 H6 116.2 . . ?
C6 C7 C8 132.1(3) . . ?
C6 C7 H7 113.9 . . ?
C8 C7 H7 113.9 . . ?
N16 C8 N13 107.4(2) . . ?
N16 C8 C7 122.4(2) . . ?
N13 C8 C7 130.2(2) . . ?
C8 N13 N14 109.2(2) . . ?
C8 N13 H13 125.4 . . ?
N14 N13 H13 125.4 . . ?
N15 N14 N13 106.4(2) . . ?
N14 N15 N16 110.8(2) . . ?
C8 N16 N15 106.2(2) . . ?
C9 N17 N18 106.5(2) . . ?
N19 N18 N17 110.5(2) . . ?
N18 N19 N20 106.4(2) . . ?
C9 N20 N19 109.3(2) . . ?
C9 N20 H20 125.3 . . ?
N19 N20 H20 125.3 . . ?
N17 C9 N20 107.3(2) . . ?
N17 C9 C10 122.7(2) . . ?
N20 C9 C10 130.1(2) . . ?
C11 C10 C9 131.4(2) . . ?
C11 C10 H10 114.3 . . ?
C9 C10 H10 114.3 . . ?
C10 C11 C12 128.8(2) . . ?
C10 C11 H11 115.6 . . ?
C12 C11 H11 115.6 . . ?
N21 C12 N24 107.8(2) . . ?
N21 C12 C11 127.9(2) . . ?
N24 C12 C11 124.3(2) . . ?
C12 N21 N22 105.9(2) . . ?
N23 N22 N21 110.8(2) . . ?
N22 N23 N24 106.1(2) . . ?
C12 N24 N23 109.3(2) . . ?
C12 N24 H24 125.4 . . ?
N23 N24 H24 125.4 . . ?

loop_
_geom_bond_atom_site_label_1
_geom_bond_atom_site_label_2
_geom_bond_distance
_geom_bond_site_symmetry_2
_geom_bond_publ_flag
N1 C1 1.334(3) . ?
N1 N2 1.351(3) . ?
N2 N3 1.300(3) . ?
N3 N4 1.340(3) . ?
N4 C1 1.341(3) . ?
N4 H4 0.8600 . ?
C1 C2 1.450(4) . ?
C2 C3 1.334(4) . ?
C2 H2 0.9300 . ?
C3 C4 1.454(3) . ?
C3 H3 0.9300 . ?
C4 N5 1.319(3) . ?
C4 N8 1.340(3) . ?
N5 N6 1.364(3) . ?
N6 N7 1.293(4) . ?
N7 N8 1.348(3) . ?
N8 H8 0.8600 . ?
N9 C5 1.341(3) . ?
N9 N10 1.346(3) . ?
N9 H9 0.8600 . ?
N10 N11 1.302(4) . ?
N11 N12 1.354(3) . ?
N12 C5 1.319(3) . ?
C5 C6 1.451(4) . ?
C6 C7 1.340(4) . ?
C6 H6 0.9300 . ?
C7 C8 1.440(4) . ?
C7 H7 0.9300 . ?
C8 N16 1.331(3) . ?
C8 N13 1.342(3) . ?
N13 N14 1.340(3) . ?
N13 H13 0.8600 . ?
N14 N15 1.296(3) . ?
N15 N16 1.353(4) . ?
N17 C9 1.329(3) . ?
N17 N18 1.351(3) . ?
N18 N19 1.294(3) . ?
N19 N20 1.340(3) . ?
N20 C9 1.336(3) . ?
N20 H20 0.8600 . ?
C9 C10 1.456(3) . ?
C10 C11 1.324(4) . ?
C10 H10 0.9300 . ?
C11 C12 1.456(4) . ?
C11 H11 0.9300 . ?
C12 N21 1.323(3) . ?
C12 N24 1.339(3) . ?
N21 N22 1.358(3) . ?
N22 N23 1.297(3) . ?
N23 N24 1.339(3) . ?
N24 H24 0.8600 . ?
